data_1523152
loop_
_publ_author_name
'van Noort, H.M.'
'de Mooij, B.D.'
'Buschow, K.H.J.'

_publ_section_title
;
 Crystal structure, magnetic properties, and 57Fe Moessbauer effect of Pt
 Fe Sn
;
_journal_name_full 'Physica Status Solidi, Sectio A: Applied Research'
_journal_page_first 655
_journal_page_last 662
_journal_volume 86
_journal_year 1984
_chemical_formula_sum 'Ni0.33 Pt0.33 Sn0.34'
_chemical_name_systematic '(Ni0.33 Pt0.33 Sn0.34)'
_space_group_IT_number 194
_symmetry_space_group_name_Hall '-P 6c 2c'
_symmetry_space_group_name_H-M 'P 63/m m c'
_cell_angle_alpha 90
_cell_angle_beta 90
_cell_angle_gamma 120
_cell_formula_units_Z 4
_cell_length_a 4.205
_cell_length_b 4.205
_cell_length_c 5.388
_cell_volume 82.507
_citation_journal_id_ASTM PSSABA
_cod_data_source_file vanNoort_PSSABA_1984_1462.cif
_cod_data_source_block Ni0.33Pt0.33Sn0.34
_cod_original_cell_volume 82.50689
_cod_database_code 1523152

loop_
_symmetry_equiv_pos_as_xyz
x,y,z
x-y,x,z+1/2
-y,x-y,z
-x,-y,z+1/2
-x+y,-x,z
y,-x+y,z+1/2
-y,-x,-z+1/2
x-y,-y,-z
x,x-y,-z+1/2
y,x,-z
-x+y,y,-z+1/2
-x,-x+y,-z
-x,-y,-z
-x+y,-x,-z-1/2
y,-x+y,-z
x,y,-z-1/2
x-y,x,-z
-y,x-y,-z-1/2
y,x,z-1/2
-x+y,y,z
-x,-x+y,z-1/2
-y,-x,z
x-y,-y,z-1/2
x,x-y,z

loop_
_atom_site_label
_atom_site_type_symbol
_atom_site_fract_x
_atom_site_fract_y
_atom_site_fract_z
_atom_site_occupancy
_atom_site_U_iso_or_equiv
Pt2 Pt 0.3333 0.6667 0.25 0.333 0.0
Pt1 Pt 0 0 0 0.333 0.0
Sn1 Sn 0 0 0 0.334 0.0
Ni2 Ni 0.3333 0.6667 0.25 0.333 0.0
Ni1 Ni 0 0 0 0.333 0.0
Sn2 Sn 0.3333 0.6667 0.25 0.334 0.0
